data_4083202
loop_
_publ_author_name
'Wang, Zhe'
'Ng, Sin Wee Benny'
'Jiang, Lu'
'Leong, Wen Jin'
'Zhao, Jin'
'Hor, T. S. Andy'

_publ_section_title
;
 Cyclopentadienyl Molybdenum(II) N,C-Chelating Benzothiazole-Carbene
 Complexes: Synthesis, Structure, and Application in Cyclooctene
 Epoxidation Catalysis
;
_journal_issue 10
_journal_name_full Organometallics
_journal_page_first 2457
_journal_paper_doi 10.1021/om401128z
_journal_volume 33
_journal_year 2014
_chemical_formula_sum 'C24 H18 B F4 Mo N3 O2 S'
_chemical_formula_weight 595.22
_chemical_name_systematic
; 
 ? 
;
_space_group_crystal_system triclinic
_space_group_IT_number 2
_space_group_name_Hall '-P 1'
_space_group_name_H-M_alt 'P -1'
_symmetry_space_group_name_Hall '-P 1'
_symmetry_space_group_name_H-M 'P -1'
_atom_sites_solution_hydrogens geom
_audit_creation_method SHELXL-2013
_cell_angle_alpha 85.882(2)
_cell_angle_beta 63.821(2)
_cell_angle_gamma 67.772(2)
_cell_formula_units_Z 4
_cell_length_a 13.725(2)
_cell_length_b 14.292(2)
_cell_length_c 14.606(2)
_cell_measurement_reflns_used 9237
_cell_measurement_temperature 100(2)
_cell_measurement_theta_max 28.16
_cell_measurement_theta_min 2.32
_cell_volume 2364.5(6)
_computing_cell_refinement 'Bruker SAINT'
_computing_data_collection 'Bruker APEX2'
_computing_data_reduction 'Bruker SAINT'
_computing_molecular_graphics 'Bruker SHELXTL'
_computing_publication_material 'Bruker SHELXTL'
_computing_structure_refinement 'SHELXL-2013 (Sheldrick, 2013)'
_computing_structure_solution 'SHELXS-97 (Sheldrick 2008)'
_diffrn_ambient_temperature 100(2)
_diffrn_measured_fraction_theta_full 0.985
_diffrn_measured_fraction_theta_max 0.985
_diffrn_measurement_device_type 'Bruker Smart Apex'
_diffrn_measurement_method '\f and \w scans'
_diffrn_radiation_type MoK\a
_diffrn_radiation_wavelength 0.71073
_diffrn_reflns_av_R_equivalents 0.0343
_diffrn_reflns_av_unetI/netI 0.0479
_diffrn_reflns_Laue_measured_fraction_full 0.985
_diffrn_reflns_Laue_measured_fraction_max 0.985
_diffrn_reflns_limit_h_max 17
_diffrn_reflns_limit_h_min -17
_diffrn_reflns_limit_k_max 18
_diffrn_reflns_limit_k_min -18
_diffrn_reflns_limit_l_max 18
_diffrn_reflns_limit_l_min -18
_diffrn_reflns_number 23871
_diffrn_reflns_point_group_measured_fraction_full 0.985
_diffrn_reflns_point_group_measured_fraction_max 0.985
_diffrn_reflns_theta_full 25.242
_diffrn_reflns_theta_max 27.500
_diffrn_reflns_theta_min 1.549
_diffrn_source 'Sealed Tube'
_exptl_absorpt_coefficient_mu 0.703
_exptl_absorpt_correction_T_max 0.7457
_exptl_absorpt_correction_T_min 0.6319
_exptl_absorpt_correction_type multi-scan
_exptl_absorpt_process_details 'Sadabs, (Sheldrick 2012)'
_exptl_crystal_colour Orange
_exptl_crystal_density_diffrn 1.672
_exptl_crystal_density_meas ?
_exptl_crystal_description Block
_exptl_crystal_F_000 1192
_exptl_crystal_size_max 0.360
_exptl_crystal_size_mid 0.300
_exptl_crystal_size_min 0.240
_refine_diff_density_max 1.024
_refine_diff_density_min -0.978
_refine_diff_density_rms 0.100
_refine_ls_extinction_method none
_refine_ls_goodness_of_fit_ref 1.064
_refine_ls_hydrogen_treatment constr
_refine_ls_matrix_type full
_refine_ls_number_parameters 695
_refine_ls_number_reflns 10700
_refine_ls_number_restraints 202
_refine_ls_restrained_S_all 1.101
_refine_ls_R_factor_all 0.0598
_refine_ls_R_factor_gt 0.0432
_refine_ls_shift/su_max 0.001
_refine_ls_shift/su_mean 0.000
_refine_ls_structure_factor_coef Fsqd
_refine_ls_weighting_details 'w=1/[\s^2^(Fo^2^)+(0.0632P)^2^+0.7404P] where P=(Fo^2^+2Fc^2^)/3'
_refine_ls_weighting_scheme calc
_refine_ls_wR_factor_gt 0.1102
_refine_ls_wR_factor_ref 0.1171
_reflns_Friedel_coverage 0.000
_reflns_number_gt 8765
_reflns_number_total 10700
_reflns_threshold_expression 'I > 2\s(I)'
_cod_data_source_file om401128z_si_001.cif
_cod_data_source_block e009
_cod_depositor_comments
;
The following automatic conversions were performed:

'_exptl_absorpt_correction_type' value 'Multi-scan' changed to
'multi-scan' according to
/usr/data/users/saulius/crontab/automatic-downloads/rss-feeds/ACS/lib/dictionaries/cif_core.dic
dictionary named 'cif_core.dic' version 2.4.2 from 2011-04-26.

Automatic conversion script
Id: cif_fix_values 2281 2013-09-26 08:29:07Z andrius 

 Adding full bibliography for 4083195--4083202.cif.

The following automatic conversions were performed:

'_exptl_crystal_density_meas' value 'Not Measured' was changed to '?'
- the value is perceived as not measured.

Automatic conversion script
Id: cif_fix_values 3008 2015-01-20 13:52:24Z robertas 
;
_cod_database_code 4083202
_shelx_space_group_comment
; 
The symmetry employed for this shelxl refinement is uniquely defined 
by the following loop, which should always be used as a source of 
symmetry information in preference to the above space-group names. 
They are only intended as comments. 
;
_shelx_estimated_absorpt_t_min 0.786
_shelx_estimated_absorpt_t_max 0.849
_shelxl_version_number 2013-4

loop_
_space_group_symop_operation_xyz
'x, y, z'
'-x, -y, -z'

loop_
_atom_site_label
_atom_site_type_symbol
_atom_site_fract_x
_atom_site_fract_y
_atom_site_fract_z
_atom_site_U_iso_or_equiv
_atom_site_adp_type
_atom_site_occupancy
_atom_site_site_symmetry_order
_atom_site_calc_flag
_atom_site_refinement_flags_posn
_atom_site_refinement_flags_adp
_atom_site_refinement_flags_occupancy
_atom_site_disorder_assembly
_atom_site_disorder_group
Mo1 Mo 0.43803(2) 0.05069(2) 0.27279(2) 0.02979(8) Uani 1 1 d . . . . .
Mo2 Mo 0.44873(2) 0.49890(2) 0.77193(2) 0.02876(8) Uani 1 1 d . . . . .
O1 O 0.6855(2) -0.1255(2) 0.1667(3) 0.0782(10) Uani 1 1 d . . . . .
O2 O 0.3983(3) -0.1492(2) 0.3316(3) 0.1020(14) Uani 1 1 d . . . . .
O3 O 0.6819(2) 0.31449(19) 0.6449(2) 0.0567(7) Uani 1 1 d . . . . .
O4 O 0.3641(2) 0.32350(18) 0.7847(2) 0.0600(7) Uani 1 1 d . . . . .
N1 N 0.4964(2) 0.09999(18) 0.11770(18) 0.0318(5) Uani 1 1 d . . . . .
N2 N 0.3183(2) 0.1140(2) 0.1345(2) 0.0369(6) Uani 1 1 d . . . . .
N3 N 0.1981(2) 0.0648(2) 0.2578(2) 0.0419(6) Uani 1 1 d . . . . .
N4 N 0.5162(2) 0.56862(17) 0.62883(18) 0.0299(5) Uani 1 1 d . . . . .
N5 N 0.3330(2) 0.61234(18) 0.63961(18) 0.0313(5) Uani 1 1 d . . . . .
N6 N 0.1957(2) 0.5783(2) 0.7599(2) 0.0379(6) Uani 1 1 d . . . . .
C1 C 0.4213(3) 0.1276(2) 0.0798(2) 0.0349(6) Uani 1 1 d . . . . .
C2 C 0.5934(3) 0.1545(2) -0.0388(2) 0.0439(8) Uani 1 1 d . . . . .
C3 C 0.6884(4) 0.1740(3) -0.1162(3) 0.0596(11) Uani 1 1 d . . . . .
H3 H 0.6850 0.2012 -0.1765 0.072 Uiso 1 1 calc R U . . .
C4 C 0.7859(4) 0.1523(3) -0.1010(3) 0.0659(12) Uani 1 1 d . . . . .
H4 H 0.8516 0.1640 -0.1523 0.079 Uiso 1 1 calc R U . . .
C5 C 0.7913(3) 0.1136(3) -0.0126(3) 0.0571(10) Uani 1 1 d . . . . .
H5 H 0.8601 0.1002 -0.0043 0.069 Uiso 1 1 calc R U . . .
C6 C 0.6983(3) 0.0943(3) 0.0637(3) 0.0450(8) Uani 1 1 d . . . . .
H6 H 0.7024 0.0675 0.1239 0.054 Uiso 1 1 calc R U . . .
C7 C 0.5985(3) 0.1151(2) 0.0494(2) 0.0366(7) Uani 1 1 d . . . . .
C8 C 0.3029(3) 0.0725(2) 0.2255(2) 0.0341(6) Uani 1 1 d . . . . .
C9 C 0.2253(3) 0.1314(3) 0.1121(3) 0.0479(8) Uani 1 1 d . . . . .
H9 H 0.2167 0.1594 0.0538 0.057 Uiso 1 1 calc R U . . .
C10 C 0.1505(3) 0.1007(3) 0.1893(3) 0.0504(9) Uani 1 1 d . . . . .
H10 H 0.0774 0.1028 0.1965 0.060 Uiso 1 1 calc R U . . .
C11 C 0.1364(3) 0.0261(3) 0.3529(3) 0.0493(9) Uani 1 1 d . . . . .
H11A H 0.1932 -0.0377 0.3607 0.059 Uiso 1 1 calc R U . . .
H11B H 0.0752 0.0098 0.3470 0.059 Uiso 1 1 calc R U . . .
C12 C 0.0793(3) 0.0998(3) 0.4471(3) 0.0433(8) Uani 1 1 d . . . . .
C13 C 0.0134(3) 0.2005(3) 0.4487(3) 0.0619(11) Uani 1 1 d . . . . .
H13 H 0.0025 0.2241 0.3901 0.074 Uiso 1 1 calc R U . . .
C14 C -0.0372(4) 0.2676(3) 0.5363(4) 0.0737(13) Uani 1 1 d . . . . .
H14 H -0.0819 0.3374 0.5372 0.088 Uiso 1 1 calc R U . . .
C15 C -0.0229(4) 0.2339(4) 0.6213(4) 0.0709(13) Uani 1 1 d . . . . .
H15 H -0.0579 0.2803 0.6810 0.085 Uiso 1 1 calc R U . . .
C16 C 0.0412(4) 0.1344(4) 0.6208(3) 0.0650(11) Uani 1 1 d . . . . .
H16 H 0.0511 0.1111 0.6799 0.078 Uiso 1 1 calc R U . . .
C17 C 0.0916(3) 0.0674(3) 0.5342(3) 0.0523(9) Uani 1 1 d . . . . .
H17 H 0.1357 -0.0022 0.5344 0.063 Uiso 1 1 calc R U . . .
C19 C 0.4772(4) 0.0855(3) 0.4008(3) 0.0583(10) Uani 1 1 d . . . . .
H19 H 0.5383 0.0370 0.4200 0.070 Uiso 1 1 calc R U . . .
C18 C 0.4946(3) 0.1567(3) 0.3315(3) 0.0480(9) Uani 1 1 d . . . . .
H18 H 0.5688 0.1692 0.2936 0.058 Uiso 1 1 calc R U . . .
C22 C 0.3838(3) 0.2167(3) 0.3361(3) 0.0489(8) Uani 1 1 d . . . . .
H22 H 0.3663 0.2782 0.2996 0.059 Uiso 1 1 calc R U . . .
C21 C 0.2999(3) 0.1813(3) 0.4078(3) 0.0513(9) Uani 1 1 d . . . . .
H21 H 0.2131 0.2128 0.4302 0.062 Uiso 1 1 calc R U . . .
C20 C 0.3572(4) 0.0997(3) 0.4476(3) 0.0583(10) Uani 1 1 d . . . . .
H20 H 0.3190 0.0633 0.5047 0.070 Uiso 1 1 calc R U . . .
C23 C 0.5971(3) -0.0596(3) 0.2038(3) 0.0484(8) Uani 1 1 d . . . . .
C24 C 0.4124(3) -0.0744(3) 0.3094(3) 0.0561(10) Uani 1 1 d . . . . .
C25 C 0.4430(3) 0.6143(2) 0.5907(2) 0.0315(6) Uani 1 1 d . . . . .
C26 C 0.6288(3) 0.6274(2) 0.4812(2) 0.0389(7) Uani 1 1 d . . . . .
C27 C 0.7294(3) 0.6402(3) 0.4106(3) 0.0516(9) Uani 1 1 d . . . . .
H27 H 0.7305 0.6756 0.3528 0.062 Uiso 1 1 calc R U . . .
C28 C 0.8282(3) 0.5999(3) 0.4271(3) 0.0560(10) Uani 1 1 d . . . . .
H28 H 0.8992 0.6062 0.3791 0.067 Uiso 1 1 calc R U . . .
C29 C 0.8250(3) 0.5508(3) 0.5121(3) 0.0526(9) Uani 1 1 d . . . . .
H29 H 0.8936 0.5252 0.5225 0.063 Uiso 1 1 calc R U . . .
C30 C 0.7250(3) 0.5373(2) 0.5829(3) 0.0409(7) Uani 1 1 d . . . . .
H30 H 0.7245 0.5031 0.6412 0.049 Uiso 1 1 calc R U . . .
C31 C 0.6256(3) 0.5752(2) 0.5667(2) 0.0334(6) Uani 1 1 d . . . . .
C32 C 0.3077(3) 0.5666(2) 0.7289(2) 0.0310(6) Uani 1 1 d . . . . .
C33 C 0.2386(3) 0.6502(2) 0.6167(3) 0.0403(7) Uani 1 1 d . . . . .
H33 H 0.2354 0.6843 0.5591 0.048 Uiso 1 1 calc R U . . .
C34 C 0.1529(3) 0.6287(3) 0.6923(3) 0.0463(8) Uani 1 1 d . . . . .
H34 H 0.0761 0.6449 0.6988 0.056 Uiso 1 1 calc R U . . .
C35 C 0.1204(3) 0.5538(3) 0.8581(3) 0.0495(9) Uani 1 1 d . . . . .
H35A H 0.1680 0.4898 0.8749 0.059 Uiso 1 1 calc R U . . .
H35B H 0.0574 0.5421 0.8510 0.059 Uiso 1 1 calc R U . . .
C36 C 0.0650(3) 0.6358(3) 0.9454(3) 0.0462(8) Uani 1 1 d . . . . .
C37 C 0.0333(3) 0.7374(3) 0.9319(3) 0.0513(9) Uani 1 1 d . . . . .
H37 H 0.0493 0.7573 0.8650 0.062 Uiso 1 1 calc R U . . .
C38 C -0.0213(4) 0.8106(4) 1.0146(4) 0.0682(12) Uani 1 1 d . . . . .
H38 H -0.0440 0.8807 1.0047 0.082 Uiso 1 1 calc R U . . .
C39 C -0.0430(4) 0.7819(5) 1.1118(4) 0.0790(15) Uani 1 1 d . . . . .
H39 H -0.0815 0.8320 1.1691 0.095 Uiso 1 1 calc R U . . .
C40 C -0.0091(5) 0.6821(6) 1.1247(4) 0.0859(17) Uani 1 1 d . . . . .
H40 H -0.0225 0.6626 1.1915 0.103 Uiso 1 1 calc R U . . .
C41 C 0.0444(4) 0.6076(4) 1.0433(3) 0.0637(11) Uani 1 1 d . . . . .
H41 H 0.0670 0.5378 1.0540 0.076 Uiso 1 1 calc R U . . .
C42 C 0.4521(4) 0.6257(3) 0.8639(3) 0.0571(10) Uani 1 1 d . . . . .
H42 H 0.4691 0.6866 0.8355 0.069 Uiso 1 1 calc R U . . .
C43 C 0.5365(3) 0.5309(3) 0.8621(3) 0.0528(9) Uani 1 1 d . . . . .
H43 H 0.6226 0.5137 0.8366 0.063 Uiso 1 1 calc R U . . .
C44 C 0.4744(4) 0.4686(3) 0.9152(3) 0.0529(9) Uani 1 1 d . . . . .
H44 H 0.5091 0.4000 0.9350 0.063 Uiso 1 1 calc R U . . .
C45 C 0.3536(3) 0.5258(3) 0.9477(2) 0.0504(9) Uani 1 1 d . . . . .
H45 H 0.2882 0.5040 0.9930 0.060 Uiso 1 1 calc R U . . .
C46 C 0.3403(4) 0.6230(3) 0.9162(3) 0.0534(9) Uani 1 1 d . . . . .
H46 H 0.2639 0.6814 0.9322 0.064 Uiso 1 1 calc R U . . .
C47 C 0.5973(3) 0.3826(2) 0.6893(2) 0.0382(7) Uani 1 1 d . . . . .
C48 C 0.3959(3) 0.3879(2) 0.7790(3) 0.0400(7) Uani 1 1 d . . . . .
S1 S 0.46060(9) 0.17358(7) -0.03726(7) 0.0494(2) Uani 1 1 d . . . . .
S2 S 0.49183(8) 0.67130(6) 0.48129(6) 0.04145(19) Uani 1 1 d . . . . .
B1 B 0.8293(4) 0.5960(4) 0.7852(4) 0.0623(13) Uani 1 1 d . . . . .
F1 F 0.8828(5) 0.6427(5) 0.7096(4) 0.185(2) Uani 1 1 d . . . . .
F2 F 0.8576(6) 0.5994(4) 0.8587(5) 0.209(3) Uani 1 1 d . . . . .
F3 F 0.8475(4) 0.5009(3) 0.7551(4) 0.1406(15) Uani 1 1 d . . . . .
F4 F 0.7138(3) 0.6510(3) 0.8165(3) 0.1190(12) Uani 1 1 d . . . . .
B2 B 0.1840(9) 0.9042(8) 0.7335(8) 0.0822(10) Uani 0.551(3) 1 d D U P A 1
F5 F 0.2534(11) 0.8162(8) 0.7546(10) 0.0760(11) Uani 0.551(3) 1 d D U P A 1
F6 F 0.2443(5) 0.9636(4) 0.6814(5) 0.0870(11) Uani 0.551(3) 1 d D U P A 1
F7 F 0.1297(5) 0.8830(4) 0.6828(5) 0.0837(10) Uani 0.551(3) 1 d D U P A 1
F8 F 0.0904(5) 0.9592(4) 0.8276(5) 0.1085(13) Uani 0.551(3) 1 d D U P A 1
B2A B 0.1963(10) 0.8996(9) 0.7218(10) 0.0833(10) Uani 0.449(3) 1 d D U P A 2
F5A F 0.2495(14) 0.8153(10) 0.7586(13) 0.0766(13) Uani 0.449(3) 1 d D U P A 2
F6A F 0.2551(6) 0.8778(5) 0.6148(5) 0.1016(13) Uani 0.449(3) 1 d D U P A 2
F7A F 0.0828(6) 0.9223(5) 0.7537(7) 0.0910(12) Uani 0.449(3) 1 d D U P A 2
F8A F 0.2145(6) 0.9803(5) 0.7453(6) 0.0856(12) Uani 0.449(3) 1 d D U P A 2

loop_
_atom_site_aniso_label
_atom_site_aniso_U_11
_atom_site_aniso_U_22
_atom_site_aniso_U_33
_atom_site_aniso_U_23
_atom_site_aniso_U_13
_atom_site_aniso_U_12
Mo1 0.02665(14) 0.03168(14) 0.03434(14) 0.00856(10) -0.01503(11) -0.01381(11)
Mo2 0.03521(15) 0.03123(13) 0.02719(13) 0.00528(10) -0.01852(11) -0.01514(11)
O1 0.0367(15) 0.0519(16) 0.125(3) 0.0050(18) -0.0265(17) -0.0070(14)
O2 0.076(2) 0.0455(16) 0.169(4) 0.038(2) -0.038(2) -0.0335(16)
O3 0.0445(15) 0.0430(14) 0.0744(18) 0.0012(13) -0.0232(14) -0.0119(12)
O4 0.0687(18) 0.0414(13) 0.083(2) 0.0109(13) -0.0373(16) -0.0313(13)
N1 0.0327(13) 0.0328(12) 0.0317(13) 0.0044(10) -0.0131(11) -0.0161(11)
N2 0.0333(14) 0.0433(14) 0.0385(14) 0.0051(11) -0.0195(12) -0.0151(12)
N3 0.0345(14) 0.0484(15) 0.0475(16) 0.0031(13) -0.0172(13) -0.0216(13)
N4 0.0322(13) 0.0303(11) 0.0304(12) 0.0047(10) -0.0163(10) -0.0129(10)
N5 0.0329(13) 0.0337(12) 0.0312(12) 0.0046(10) -0.0196(11) -0.0109(11)
N6 0.0345(14) 0.0413(14) 0.0442(15) 0.0069(12) -0.0206(12) -0.0176(12)
C1 0.0362(16) 0.0355(15) 0.0328(15) 0.0035(12) -0.0141(13) -0.0151(13)
C2 0.048(2) 0.0380(16) 0.0373(17) 0.0027(13) -0.0092(15) -0.0203(15)
C3 0.070(3) 0.058(2) 0.0375(19) 0.0109(17) -0.0048(18) -0.036(2)
C4 0.055(3) 0.068(3) 0.057(2) -0.001(2) 0.003(2) -0.039(2)
C5 0.043(2) 0.059(2) 0.064(2) -0.0034(19) -0.0095(18) -0.0288(19)
C6 0.0353(18) 0.0482(18) 0.0492(19) 0.0005(15) -0.0116(15) -0.0219(15)
C7 0.0366(17) 0.0330(15) 0.0334(15) -0.0001(12) -0.0060(13) -0.0176(13)
C8 0.0284(15) 0.0369(15) 0.0382(16) 0.0015(13) -0.0144(13) -0.0139(13)
C9 0.0397(19) 0.060(2) 0.051(2) 0.0045(17) -0.0290(17) -0.0159(17)
C10 0.0366(18) 0.064(2) 0.063(2) 0.0001(19) -0.0309(18) -0.0201(17)
C11 0.0387(18) 0.053(2) 0.060(2) 0.0107(17) -0.0160(17) -0.0293(17)
C12 0.0243(15) 0.0491(18) 0.053(2) 0.0111(16) -0.0115(14) -0.0190(14)
C13 0.039(2) 0.063(2) 0.066(3) 0.013(2) -0.0216(19) -0.0053(19)
C14 0.046(2) 0.053(2) 0.088(3) 0.002(2) -0.013(2) -0.004(2)
C15 0.048(2) 0.084(3) 0.061(3) -0.010(2) -0.002(2) -0.030(2)
C16 0.059(3) 0.088(3) 0.051(2) 0.017(2) -0.020(2) -0.039(3)
C17 0.045(2) 0.057(2) 0.055(2) 0.0207(18) -0.0178(17) -0.0275(18)
C19 0.058(2) 0.083(3) 0.047(2) 0.010(2) -0.0369(19) -0.024(2)
C18 0.048(2) 0.067(2) 0.0397(18) -0.0040(16) -0.0165(16) -0.0358(19)
C22 0.061(2) 0.0394(17) 0.050(2) -0.0034(15) -0.0263(18) -0.0201(17)
C21 0.0339(18) 0.063(2) 0.053(2) -0.0196(18) -0.0150(16) -0.0149(17)
C20 0.060(2) 0.084(3) 0.0354(19) 0.0090(19) -0.0151(18) -0.040(2)
C23 0.0359(18) 0.0403(18) 0.067(2) 0.0097(17) -0.0219(17) -0.0148(16)
C24 0.043(2) 0.0402(18) 0.087(3) 0.0200(19) -0.031(2) -0.0191(16)
C25 0.0400(17) 0.0311(14) 0.0293(14) 0.0047(11) -0.0188(13) -0.0161(13)
C26 0.0472(19) 0.0407(16) 0.0334(16) 0.0026(13) -0.0177(14) -0.0219(15)
C27 0.059(2) 0.058(2) 0.0374(18) 0.0038(16) -0.0125(17) -0.0331(19)
C28 0.047(2) 0.068(2) 0.048(2) 0.0017(18) -0.0066(17) -0.035(2)
C29 0.0390(19) 0.052(2) 0.069(2) -0.0017(18) -0.0212(18) -0.0211(17)
C30 0.0375(17) 0.0372(16) 0.0501(19) 0.0025(14) -0.0202(15) -0.0154(14)
C31 0.0355(16) 0.0313(14) 0.0337(15) -0.0007(12) -0.0126(13) -0.0160(13)
C32 0.0337(15) 0.0318(14) 0.0345(15) 0.0044(12) -0.0188(13) -0.0156(12)
C33 0.0410(18) 0.0442(17) 0.0454(18) 0.0056(14) -0.0308(16) -0.0125(15)
C34 0.0433(19) 0.0496(19) 0.059(2) 0.0086(17) -0.0336(17) -0.0181(16)
C35 0.0383(18) 0.053(2) 0.060(2) 0.0192(18) -0.0188(17) -0.0273(17)
C36 0.0280(16) 0.058(2) 0.052(2) 0.0117(17) -0.0145(15) -0.0222(16)
C37 0.0363(19) 0.056(2) 0.056(2) 0.0066(18) -0.0216(17) -0.0122(17)
C38 0.043(2) 0.067(3) 0.088(3) -0.010(2) -0.030(2) -0.011(2)
C39 0.048(3) 0.118(4) 0.065(3) -0.016(3) -0.019(2) -0.029(3)
C40 0.069(3) 0.151(6) 0.048(3) 0.019(3) -0.020(2) -0.062(4)
C41 0.053(2) 0.090(3) 0.053(2) 0.027(2) -0.020(2) -0.042(2)
C42 0.088(3) 0.061(2) 0.046(2) 0.0015(18) -0.035(2) -0.046(2)
C43 0.050(2) 0.081(3) 0.0399(19) -0.0068(18) -0.0252(17) -0.029(2)
C44 0.075(3) 0.064(2) 0.0367(18) 0.0110(17) -0.0383(19) -0.029(2)
C45 0.059(2) 0.072(2) 0.0300(16) 0.0017(16) -0.0184(16) -0.037(2)
C46 0.057(2) 0.055(2) 0.047(2) -0.0141(17) -0.0253(18) -0.0144(19)
C47 0.0438(19) 0.0360(16) 0.0406(17) 0.0082(14) -0.0229(15) -0.0171(15)
C48 0.0442(19) 0.0351(16) 0.0447(18) 0.0074(14) -0.0247(15) -0.0141(14)
S1 0.0551(6) 0.0558(5) 0.0356(4) 0.0122(4) -0.0208(4) -0.0206(4)
S2 0.0519(5) 0.0488(4) 0.0313(4) 0.0132(3) -0.0224(4) -0.0242(4)
B1 0.057(3) 0.060(3) 0.092(4) 0.025(3) -0.049(3) -0.028(2)
F1 0.172(4) 0.223(5) 0.177(4) 0.078(4) -0.048(4) -0.141(4)
F2 0.340(7) 0.162(4) 0.335(7) 0.116(5) -0.310(7) -0.133(5)
F3 0.160(4) 0.067(2) 0.205(4) -0.002(2) -0.103(3) -0.025(2)
F4 0.075(2) 0.113(3) 0.158(3) -0.017(2) -0.057(2) -0.014(2)
B2 0.0776(16) 0.0732(14) 0.1184(19) 0.0198(15) -0.0598(16) -0.0342(13)
F5 0.0736(17) 0.0665(16) 0.113(2) 0.0243(16) -0.0601(17) -0.0327(15)
F6 0.0776(18) 0.0764(17) 0.123(2) 0.0276(18) -0.0533(19) -0.0387(15)
F7 0.0822(18) 0.0775(18) 0.120(2) 0.0167(17) -0.0669(17) -0.0344(16)
F8 0.0937(19) 0.0857(18) 0.126(2) 0.0154(18) -0.0470(19) -0.0178(17)
B2A 0.0785(16) 0.0735(15) 0.1186(19) 0.0200(15) -0.0592(16) -0.0337(14)
F5A 0.0743(18) 0.0671(17) 0.113(2) 0.0240(17) -0.0602(18) -0.0328(16)
F6A 0.0910(19) 0.0839(18) 0.121(2) 0.0247(18) -0.0526(19) -0.0206(17)
F7A 0.0771(19) 0.0811(19) 0.126(2) 0.0204(18) -0.0555(19) -0.0315(17)
F8A 0.0830(19) 0.0724(17) 0.122(2) 0.0128(19) -0.0597(19) -0.0351(16)

loop_
_atom_type_symbol
_atom_type_description
_atom_type_scat_dispersion_real
_atom_type_scat_dispersion_imag
_atom_type_scat_source
C C 0.0033 0.0016 'International Tables Vol C Tables 4.2.6.8 and 6.1.1.4'
H H 0.0000 0.0000 'International Tables Vol C Tables 4.2.6.8 and 6.1.1.4'
N N 0.0061 0.0033 'International Tables Vol C Tables 4.2.6.8 and 6.1.1.4'
O O 0.0106 0.0060 'International Tables Vol C Tables 4.2.6.8 and 6.1.1.4'
B B 0.0013 0.0007 'International Tables Vol C Tables 4.2.6.8 and 6.1.1.4'
F F 0.0171 0.0103 'International Tables Vol C Tables 4.2.6.8 and 6.1.1.4'
S S 0.1246 0.1234 'International Tables Vol C Tables 4.2.6.8 and 6.1.1.4'
Mo Mo -1.6832 0.6857 'International Tables Vol C Tables 4.2.6.8 and 6.1.1.4'

loop_
_geom_angle_atom_site_label_1
_geom_angle_atom_site_label_2
_geom_angle_atom_site_label_3
_geom_angle
C24 Mo1 C23 75.22(15)
C24 Mo1 C8 80.31(14)
C23 Mo1 C8 121.83(14)
C24 Mo1 N1 126.14(15)
C23 Mo1 N1 80.91(12)
C8 Mo1 N1 72.64(10)
C24 Mo1 C19 101.56(17)
C23 Mo1 C19 91.13(16)
C8 Mo1 C19 145.72(13)
N1 Mo1 C19 126.71(12)
C24 Mo1 C18 136.63(16)
C23 Mo1 C18 96.21(14)
C8 Mo1 C18 135.09(13)
N1 Mo1 C18 92.97(11)
C19 Mo1 C18 35.30(13)
C24 Mo1 C22 143.72(16)
C23 Mo1 C22 129.64(14)
C8 Mo1 C22 100.25(12)
N1 Mo1 C22 87.40(11)
C19 Mo1 C22 58.23(15)
C18 Mo1 C22 35.46(13)
C24 Mo1 C20 87.46(17)
C23 Mo1 C20 119.08(16)
C8 Mo1 C20 111.43(13)
N1 Mo1 C20 145.65(12)
C19 Mo1 C20 35.62(14)
C18 Mo1 C20 59.29(13)
C22 Mo1 C20 58.26(14)
C24 Mo1 C21 109.41(16)
C23 Mo1 C21 149.24(15)
C8 Mo1 C21 88.66(12)
N1 Mo1 C21 115.40(12)
C19 Mo1 C21 58.13(14)
C18 Mo1 C21 58.86(12)
C22 Mo1 C21 35.01(13)
C20 Mo1 C21 34.54(14)
C48 Mo2 C47 77.03(13)
C48 Mo2 C32 77.80(12)
C47 Mo2 C32 123.79(12)
C48 Mo2 N4 122.64(11)
C47 Mo2 N4 80.44(11)
C32 Mo2 N4 72.54(10)
C48 Mo2 C44 94.42(14)
C47 Mo2 C44 92.05(14)
C32 Mo2 C44 139.31(13)
N4 Mo2 C44 138.62(12)
C48 Mo2 C45 88.63(13)
C47 Mo2 C45 125.19(14)
C32 Mo2 C45 103.39(13)
N4 Mo2 C45 145.22(11)
C44 Mo2 C45 36.02(14)
C48 Mo2 C43 128.83(14)
C47 Mo2 C43 89.41(14)
C32 Mo2 C43 143.68(13)
N4 Mo2 C43 102.62(12)
C44 Mo2 C43 36.25(13)
C45 Mo2 C43 59.69(13)
C48 Mo2 C42 146.80(14)
C47 Mo2 C42 119.55(15)
C32 Mo2 C42 108.81(13)
N4 Mo2 C42 89.74(11)
C44 Mo2 C42 58.79(14)
C45 Mo2 C42 58.18(13)
C43 Mo2 C42 35.02(15)
C48 Mo2 C46 116.73(14)
C47 Mo2 C46 147.35(13)
C32 Mo2 C46 88.76(13)
N4 Mo2 C46 110.55(12)
C44 Mo2 C46 58.93(14)
C45 Mo2 C46 35.03(13)
C43 Mo2 C46 58.54(14)
C42 Mo2 C46 34.41(14)
C1 N1 C7 109.5(3)
C1 N1 Mo1 116.78(19)
C7 N1 Mo1 133.6(2)
C1 N2 C8 116.9(3)
C1 N2 C9 130.6(3)
C8 N2 C9 112.5(3)
C8 N3 C10 111.3(3)
C8 N3 C11 126.7(3)
C10 N3 C11 121.9(3)
C25 N4 C31 109.8(2)
C25 N4 Mo2 116.69(19)
C31 N4 Mo2 133.5(2)
C25 N5 C32 116.4(2)
C25 N5 C33 131.4(3)
C32 N5 C33 112.2(2)
C32 N6 C34 111.5(3)
C32 N6 C35 125.7(3)
C34 N6 C35 122.4(3)
N1 C1 N2 117.4(3)
N1 C1 S1 117.9(2)
N2 C1 S1 124.6(2)
C7 C2 C3 121.2(4)
C7 C2 S1 111.2(2)
C3 C2 S1 127.6(3)
C4 C3 C2 117.4(4)
C4 C3 H3 121.3
C2 C3 H3 121.3
C3 C4 C5 121.7(3)
C3 C4 H4 119.1
C5 C4 H4 119.1
C6 C5 C4 121.2(4)
C6 C5 H5 119.4
C4 C5 H5 119.4
C5 C6 C7 118.0(4)
C5 C6 H6 121.0
C7 C6 H6 121.0
C2 C7 C6 120.5(3)
C2 C7 N1 113.4(3)
C6 C7 N1 126.1(3)
N3 C8 N2 102.7(3)
N3 C8 Mo1 141.5(2)
N2 C8 Mo1 115.59(19)
C10 C9 N2 105.5(3)
C10 C9 H9 127.3
N2 C9 H9 127.3
C9 C10 N3 108.0(3)
C9 C10 H10 126.0
N3 C10 H10 126.0
N3 C11 C12 113.4(3)
N3 C11 H11A 108.9
C12 C11 H11A 108.9
N3 C11 H11B 108.9
C12 C11 H11B 108.9
H11A C11 H11B 107.7
C13 C12 C17 118.7(4)
C13 C12 C11 120.8(4)
C17 C12 C11 120.5(3)
C12 C13 C14 119.8(4)
C12 C13 H13 120.1
C14 C13 H13 120.1
C15 C14 C13 120.4(4)
C15 C14 H14 119.8
C13 C14 H14 119.8
C16 C15 C14 120.3(5)
C16 C15 H15 119.9
C14 C15 H15 119.9
C15 C16 C17 119.7(4)
C15 C16 H16 120.2
C17 C16 H16 120.2
C16 C17 C12 121.2(4)
C16 C17 H17 119.4
C12 C17 H17 119.4
C18 C19 C20 109.4(4)
C18 C19 Mo1 72.8(2)
C20 C19 Mo1 73.5(2)
C18 C19 H19 125.2
C20 C19 H19 125.2
Mo1 C19 H19 125.2
C19 C18 C22 106.6(3)
C19 C18 Mo1 72.0(2)
C22 C18 Mo1 73.18(18)
C19 C18 H18 126.4
C22 C18 H18 126.4
Mo1 C18 H18 126.4
C21 C22 C18 108.6(3)
C21 C22 Mo1 73.4(2)
C18 C22 Mo1 71.37(19)
C21 C22 H22 125.6
C18 C22 H22 125.6
Mo1 C22 H22 125.6
C20 C21 C22 108.2(3)
C20 C21 Mo1 71.8(2)
C22 C21 Mo1 71.6(2)
C20 C21 H21 125.8
C22 C21 H21 125.8
Mo1 C21 H21 125.8
C21 C20 C19 107.2(3)
C21 C20 Mo1 73.6(2)
C19 C20 Mo1 70.9(2)
C21 C20 H20 126.2
C19 C20 H20 126.2
Mo1 C20 H20 126.2
O1 C23 Mo1 176.9(3)
O2 C24 Mo1 179.1(4)
N4 C25 N5 117.8(2)
N4 C25 S2 117.7(2)
N5 C25 S2 124.5(2)
C27 C26 C31 121.9(3)
C27 C26 S2 127.8(3)
C31 C26 S2 110.3(2)
C28 C27 C26 117.7(3)
C28 C27 H27 121.1
C26 C27 H27 121.1
C29 C28 C27 120.7(3)
C29 C28 H28 119.7
C27 C28 H28 119.7
C28 C29 C30 122.0(4)
C28 C29 H29 119.0
C30 C29 H29 119.0
C29 C30 C31 118.3(3)
C29 C30 H30 120.8
C31 C30 H30 120.8
C30 C31 C26 119.3(3)
C30 C31 N4 127.0(3)
C26 C31 N4 113.7(3)
N6 C32 N5 103.0(2)
N6 C32 Mo2 140.4(2)
N5 C32 Mo2 116.51(19)
C34 C33 N5 105.4(3)
C34 C33 H33 127.3
N5 C33 H33 127.3
C33 C34 N6 107.9(3)
C33 C34 H34 126.1
N6 C34 H34 126.1
N6 C35 C36 113.4(3)
N6 C35 H35A 108.9
C36 C35 H35A 108.9
N6 C35 H35B 108.9
C36 C35 H35B 108.9
H35A C35 H35B 107.7
C37 C36 C41 119.0(4)
C37 C36 C35 122.4(3)
C41 C36 C35 118.6(4)
C36 C37 C38 120.6(4)
C36 C37 H37 119.7
C38 C37 H37 119.7
C39 C38 C37 119.9(5)
C39 C38 H38 120.1
C37 C38 H38 120.1
C40 C39 C38 119.5(5)
C40 C39 H39 120.2
C38 C39 H39 120.2
C39 C40 C41 121.5(5)
C39 C40 H40 119.2
C41 C40 H40 119.2
C40 C41 C36 119.4(5)
C40 C41 H41 120.3
C36 C41 H41 120.3
C46 C42 C43 109.1(3)
C46 C42 Mo2 72.9(2)
C43 C42 Mo2 70.3(2)
C46 C42 H42 125.4
C43 C42 H42 125.4
Mo2 C42 H42 125.4
C42 C43 C44 106.9(3)
C42 C43 Mo2 74.7(2)
C44 C43 Mo2 70.16(19)
C42 C43 H43 126.3
C44 C43 H43 126.3
Mo2 C43 H43 126.3
C45 C44 C43 108.0(3)
C45 C44 Mo2 73.27(19)
C43 C44 Mo2 73.58(19)
C45 C44 H44 125.7
C43 C44 H44 125.7
Mo2 C44 H44 125.7
C46 C45 C44 108.1(3)
C46 C45 Mo2 75.2(2)
C44 C45 Mo2 70.72(19)
C46 C45 H45 125.7
C44 C45 H45 125.7
Mo2 C45 H45 125.7
C42 C46 C45 107.9(4)
C42 C46 Mo2 72.7(2)
C45 C46 Mo2 69.8(2)
C42 C46 H46 126.0
C45 C46 H46 126.0
Mo2 C46 H46 126.0
O3 C47 Mo2 177.8(3)
O4 C48 Mo2 178.9(3)
C1 S1 C2 87.95(15)
C25 S2 C26 88.42(15)
F2 B1 F1 108.7(5)
F2 B1 F4 110.4(6)
F1 B1 F4 104.5(4)
F2 B1 F3 113.4(4)
F1 B1 F3 114.0(6)
F4 B1 F3 105.5(4)
F6 B2 F5 112.6(9)
F6 B2 F7 111.7(8)
F5 B2 F7 110.7(9)
F6 B2 F8 109.2(8)
F5 B2 F8 108.0(9)
F7 B2 F8 104.2(8)
F7A B2A F5A 113.7(11)
F7A B2A F8A 110.8(9)
F5A B2A F8A 109.9(11)
F7A B2A F6A 109.2(9)
F5A B2A F6A 105.8(10)
F8A B2A F6A 107.0(9)

loop_
_geom_bond_atom_site_label_1
_geom_bond_atom_site_label_2
_geom_bond_distance
Mo1 C24 1.944(3)
Mo1 C23 1.988(4)
Mo1 C8 2.162(3)
Mo1 N1 2.206(2)
Mo1 C19 2.292(4)
Mo1 C18 2.303(3)
Mo1 C22 2.326(3)
Mo1 C20 2.326(4)
Mo1 C21 2.350(3)
Mo2 C48 1.959(3)
Mo2 C47 1.982(3)
Mo2 C32 2.157(3)
Mo2 N4 2.216(2)
Mo2 C44 2.258(3)
Mo2 C45 2.291(3)
Mo2 C43 2.302(3)
Mo2 C42 2.358(3)
Mo2 C46 2.360(4)
O1 C23 1.132(4)
O2 C24 1.156(4)
O3 C47 1.135(4)
O4 C48 1.142(4)
N1 C1 1.299(4)
N1 C7 1.404(4)
N2 C1 1.365(4)
N2 C8 1.377(4)
N2 C9 1.384(4)
N3 C8 1.348(4)
N3 C10 1.393(4)
N3 C11 1.469(4)
N4 C25 1.301(4)
N4 C31 1.406(4)
N5 C25 1.366(4)
N5 C32 1.377(4)
N5 C33 1.383(4)
N6 C32 1.340(4)
N6 C34 1.390(4)
N6 C35 1.463(4)
C1 S1 1.715(3)
C2 C7 1.389(5)
C2 C3 1.409(5)
C2 S1 1.728(4)
C3 C4 1.369(6)
C3 H3 0.9500
C4 C5 1.389(6)
C4 H4 0.9500
C5 C6 1.384(5)
C5 H5 0.9500
C6 C7 1.393(5)
C6 H6 0.9500
C9 C10 1.329(5)
C9 H9 0.9500
C10 H10 0.9500
C11 C12 1.499(5)
C11 H11A 0.9900
C11 H11B 0.9900
C12 C13 1.376(5)
C12 C17 1.382(5)
C13 C14 1.388(6)
C13 H13 0.9500
C14 C15 1.367(7)
C14 H14 0.9500
C15 C16 1.359(7)
C15 H15 0.9500
C16 C17 1.376(6)
C16 H16 0.9500
C17 H17 0.9500
C19 C18 1.393(5)
C19 C20 1.413(5)
C19 H19 1.0000
C18 C22 1.410(5)
C18 H18 1.0000
C22 C21 1.407(5)
C22 H22 1.0000
C21 C20 1.389(6)
C21 H21 1.0000
C20 H20 1.0000
C25 S2 1.717(3)
C26 C27 1.383(5)
C26 C31 1.401(4)
C26 S2 1.741(4)
C27 C28 1.380(6)
C27 H27 0.9500
C28 C29 1.374(5)
C28 H28 0.9500
C29 C30 1.381(5)
C29 H29 0.9500
C30 C31 1.385(5)
C30 H30 0.9500
C33 C34 1.332(5)
C33 H33 0.9500
C34 H34 0.9500
C35 C36 1.503(5)
C35 H35A 0.9900
C35 H35B 0.9900
C36 C37 1.376(5)
C36 C41 1.390(5)
C37 C38 1.381(6)
C37 H37 0.9500
C38 C39 1.381(7)
C38 H38 0.9500
C39 C40 1.351(8)
C39 H39 0.9500
C40 C41 1.381(7)
C40 H40 0.9500
C41 H41 0.9500
C42 C46 1.396(6)
C42 C43 1.403(6)
C42 H42 1.0000
C43 C44 1.419(5)
C43 H43 1.0000
C44 C45 1.406(5)
C44 H44 1.0000
C45 C46 1.401(5)
C45 H45 1.0000
C46 H46 1.0000
B1 F2 1.302(6)
B1 F1 1.325(6)
B1 F4 1.345(6)
B1 F3 1.355(6)
B2 F6 1.367(10)
B2 F5 1.372(10)
B2 F7 1.373(10)
B2 F8 1.411(11)
B2A F7A 1.323(11)
B2A F5A 1.364(12)
B2A F8A 1.365(12)
B2A F6A 1.400(12)
